data_7217720
loop_
_publ_author_name
'Tanaka, Shinji'
'Kon, Yoshihiro'
'Nakashima, Takuya'
'Sato, Kazuhiko'

_publ_section_title
;
 Chemoselective Hydrogen Peroxide Oxidation of Allylic and Benzylic
 Alcohols under Mild Reaction Conditions Catalyzed by Simple
 Iron-picolinate Complexes
;
_journal_name_full 'RSC Advances'
_journal_paper_doi 10.1039/C4RA05819D
_journal_year 2014
_chemical_formula_moiety 'C21 H18 Fe N3 O6'
_chemical_formula_sum 'C21 H18 Fe N3 O6'
_chemical_formula_weight 464.24
_space_group_IT_number 15
_symmetry_cell_setting monoclinic
_symmetry_Int_Tables_number 15
_symmetry_space_group_name_Hall '-C 2yc'
_symmetry_space_group_name_H-M 'C 1 2/c 1'
_atom_sites_solution_hydrogens geom
_atom_sites_solution_primary direct
_atom_sites_solution_secondary difmap
_cell_angle_alpha 90.0000
_cell_angle_beta 92.7590(10)
_cell_angle_gamma 90.0000
_cell_formula_units_Z 8
_cell_length_a 31.2431(16)
_cell_length_b 8.2932(4)
_cell_length_c 15.2316(8)
_cell_measurement_reflns_used 7856
_cell_measurement_temperature 153
_cell_measurement_theta_max 14.18
_cell_measurement_theta_min 1.27
_cell_volume 3942.0(3)
_computing_cell_refinement Unknown
_computing_data_collection Unknown
_computing_data_reduction Unknown
_computing_molecular_graphics 'CrystalStructure 4.0'
_computing_publication_material 'CrystalStructure 4.0 (Rigaku, 2010)'
_computing_structure_refinement 'SHELXL97 (Sheldrick, 2008)'
_computing_structure_solution 'SHELXS97 (Sheldrick, 2008)'
_diffrn_ambient_temperature 153
_diffrn_measured_fraction_theta_full 0.999
_diffrn_measured_fraction_theta_max 0.999
_diffrn_measurement_device_type 'Bruker APEX-II CCD'
_diffrn_measurement_method '\f and \w scans'
_diffrn_radiation_type 'Mo K\a'
_diffrn_radiation_wavelength 0.71069
_diffrn_reflns_av_R_equivalents 0.0152
_diffrn_reflns_limit_h_max 27
_diffrn_reflns_limit_h_min -34
_diffrn_reflns_limit_k_max 9
_diffrn_reflns_limit_k_min -8
_diffrn_reflns_limit_l_max 14
_diffrn_reflns_limit_l_min -16
_diffrn_reflns_number 7738
_diffrn_reflns_theta_full 23.25
_diffrn_reflns_theta_max 23.25
_exptl_absorpt_coefficient_mu 0.810
_exptl_absorpt_correction_type none
_exptl_crystal_colour yellow
_exptl_crystal_density_diffrn 1.564
_exptl_crystal_density_method 'not measured'
_exptl_crystal_description block
_exptl_crystal_F_000 1912.00
_exptl_crystal_size_max 0.400
_exptl_crystal_size_mid 0.400
_exptl_crystal_size_min 0.190
_refine_diff_density_max 0.220
_refine_diff_density_min -0.520
_refine_ls_extinction_method none
_refine_ls_goodness_of_fit_ref 1.069
_refine_ls_hydrogen_treatment noref
_refine_ls_number_parameters 280
_refine_ls_number_reflns 2820
_refine_ls_number_restraints 0
_refine_ls_R_factor_gt 0.0271
_refine_ls_shift/su_max 0.001
_refine_ls_structure_factor_coef Fsqd
_refine_ls_weighting_details 'w = 1/[\s^2^(Fo^2^)+(0.0418P)^2^+4.7979P] where P=(Fo^2^+2Fc^2^)/3'
_refine_ls_weighting_scheme calc
_refine_ls_wR_factor_ref 0.0747
_reflns_number_gt 2678
_reflns_number_total 2820
_reflns_threshold_expression F^2^>2.0\s(F^2^)
_cod_data_source_file c4ra05819d2.cif
_cod_data_source_block snd3_abs
_cod_original_cell_volume 3942.0(4)
_cod_database_code 7217720

loop_
_symmetry_equiv_pos_site_id
_symmetry_equiv_pos_as_xyz
1 +X,+Y,+Z
2 -X,+Y,1/2-Z
3 -X,-Y,-Z
4 +X,-Y,1/2+Z
5 1/2+X,1/2+Y,+Z
6 1/2-X,1/2+Y,1/2-Z
7 1/2-X,1/2-Y,-Z
8 1/2+X,1/2-Y,1/2+Z

loop_
_atom_site_label
_atom_site_type_symbol
_atom_site_fract_x
_atom_site_fract_y
_atom_site_fract_z
_atom_site_U_iso_or_equiv
_atom_site_adp_type
_atom_site_occupancy
_atom_site_symmetry_multiplicity
_atom_site_calc_flag
Fe1 Fe 0.11914(2) 0.25554(3) 0.86518(2) 0.02173(12) Uani 1.0 8 d
O1 O 0.08079(4) 0.44007(15) 0.86398(10) 0.0346(4) Uani 1.0 8 d
O2 O 0.11323(4) 0.20426(17) 0.73929(8) 0.0297(3) Uani 1.0 8 d
O3 O 0.16634(4) 0.09882(15) 0.87588(8) 0.0273(3) Uani 1.0 8 d
O4 O 0.01296(5) 0.5222(2) 0.85554(19) 0.0839(8) Uani 1.0 8 d
O5 O 0.13916(6) 0.24380(17) 0.60743(10) 0.0458(5) Uani 1.0 8 d
O6 O 0.21769(5) -0.0191(2) 0.95987(10) 0.0442(4) Uani 1.0 8 d
N1 N 0.05858(5) 0.13507(18) 0.87764(10) 0.0255(4) Uani 1.0 8 d
N2 N 0.16580(5) 0.41921(18) 0.81357(9) 0.0213(4) Uani 1.0 8 d
N3 N 0.13223(5) 0.23814(18) 1.01115(10) 0.0263(4) Uani 1.0 8 d
C1 C 0.02617(7) 0.2421(3) 0.86677(16) 0.0342(6) Uani 1.0 8 d
C2 C -0.01617(7) 0.1966(3) 0.86152(17) 0.0420(6) Uani 1.0 8 d
C3 C -0.02591(7) 0.0344(3) 0.86605(16) 0.0402(6) Uani 1.0 8 d
C4 C 0.00685(7) -0.0750(3) 0.87738(14) 0.0334(5) Uani 1.0 8 d
C5 C 0.04935(6) -0.0233(3) 0.88411(12) 0.0266(5) Uani 1.0 8 d
C6 C 0.08543(7) -0.1396(3) 0.89988(14) 0.0339(5) Uani 1.0 8 d
C7 C 0.03955(7) 0.4166(3) 0.86071(18) 0.0454(6) Uani 1.0 8 d
C8 C 0.19053(6) 0.5314(3) 0.85422(12) 0.0243(4) Uani 1.0 8 d
C9 C 0.22353(6) 0.6044(3) 0.81066(13) 0.0332(5) Uani 1.0 8 d
C10 C 0.23167(6) 0.5595(3) 0.72614(14) 0.0353(5) Uani 1.0 8 d
C11 C 0.20509(6) 0.4478(3) 0.68374(12) 0.0302(5) Uani 1.0 8 d
C12 C 0.17221(6) 0.3819(3) 0.72863(11) 0.0238(4) Uani 1.0 8 d
C13 C 0.18190(6) 0.5738(3) 0.94676(13) 0.0327(5) Uani 1.0 8 d
C14 C 0.13968(7) 0.2675(3) 0.68578(13) 0.0290(5) Uani 1.0 8 d
C15 C 0.16494(6) 0.1351(3) 1.02897(12) 0.0282(5) Uani 1.0 8 d
C16 C 0.17857(7) 0.0902(3) 1.11255(14) 0.0410(6) Uani 1.0 8 d
C17 C 0.15717(9) 0.1494(3) 1.18276(14) 0.0496(7) Uani 1.0 8 d
C18 C 0.12438(10) 0.2550(3) 1.16617(15) 0.0479(7) Uani 1.0 8 d
C19 C 0.11170(7) 0.3013(3) 1.08015(14) 0.0363(5) Uani 1.0 8 d
C20 C 0.07613(8) 0.4172(3) 1.06391(17) 0.0530(7) Uani 1.0 8 d
C21 C 0.18571(6) 0.0646(3) 0.95070(13) 0.0286(5) Uani 1.0 8 d
H2 H -0.0382 0.2751 0.8550 0.0503 Uiso 1.0 8 d
H3 H -0.0549 -0.0008 0.8614 0.0483 Uiso 1.0 8 d
H4 H 0.0006 -0.1868 0.8806 0.0401 Uiso 1.0 8 d
H6A H 0.0751 -0.2496 0.8890 0.0407 Uiso 1.0 8 d
H6B H 0.0966 -0.1303 0.9609 0.0407 Uiso 1.0 8 d
H6C H 0.1083 -0.1150 0.8601 0.0407 Uiso 1.0 8 d
H9 H 0.2405 0.6854 0.8394 0.0399 Uiso 1.0 8 d
H10 H 0.2552 0.6047 0.6973 0.0424 Uiso 1.0 8 d
H11 H 0.2095 0.4172 0.6248 0.0362 Uiso 1.0 8 d
H13A H 0.1509 0.5763 0.9538 0.0392 Uiso 1.0 8 d
H13B H 0.1941 0.6800 0.9609 0.0392 Uiso 1.0 8 d
H13C H 0.1950 0.4928 0.9865 0.0392 Uiso 1.0 8 d
H16 H 0.2023 0.0197 1.1218 0.0492 Uiso 1.0 8 d
H17 H 0.1651 0.1175 1.2412 0.0596 Uiso 1.0 8 d
H18 H 0.1097 0.2984 1.2139 0.0574 Uiso 1.0 8 d
H20A H 0.0517 0.3619 1.0346 0.0636 Uiso 1.0 8 d
H20B H 0.0856 0.5049 1.0263 0.0636 Uiso 1.0 8 d
H20C H 0.0675 0.4618 1.1200 0.0636 Uiso 1.0 8 d

loop_
_atom_site_aniso_label
_atom_site_aniso_U_11
_atom_site_aniso_U_22
_atom_site_aniso_U_33
_atom_site_aniso_U_12
_atom_site_aniso_U_13
_atom_site_aniso_U_23
Fe1 0.01779(18) 0.01996(18) 0.02761(19) 0.00104(10) 0.00297(12) -0.00046(10)
O1 0.0187(8) 0.0195(7) 0.0659(10) 0.0001(6) 0.0063(7) 0.0010(7)
O2 0.0293(8) 0.0304(7) 0.0291(8) -0.0047(7) -0.0038(6) -0.0022(6)
O3 0.0254(7) 0.0287(8) 0.0280(7) 0.0070(6) 0.0048(6) 0.0012(6)
O4 0.0241(9) 0.0260(9) 0.202(3) 0.0063(8) 0.0106(12) 0.0106(12)
O5 0.0733(13) 0.0407(10) 0.0228(9) -0.0086(8) -0.0032(8) -0.0015(6)
O6 0.0275(8) 0.0515(10) 0.0535(10) 0.0139(8) 0.0016(7) 0.0130(8)
N1 0.0215(9) 0.0209(9) 0.0343(9) -0.0015(7) 0.0027(7) -0.0004(7)
N2 0.0188(8) 0.0221(8) 0.0231(8) 0.0026(7) 0.0011(6) 0.0017(7)
N3 0.0272(10) 0.0255(9) 0.0270(9) -0.0084(7) 0.0089(7) -0.0035(7)
C1 0.0226(12) 0.0243(12) 0.0559(15) 0.0018(8) 0.0042(10) 0.0007(9)
C2 0.0219(11) 0.0305(12) 0.0734(17) 0.0010(10) 0.0019(10) 0.0037(12)
C3 0.0244(11) 0.0366(13) 0.0597(15) -0.0091(10) 0.0020(10) 0.0023(11)
C4 0.0327(12) 0.0256(11) 0.0422(12) -0.0084(9) 0.0033(9) 0.0009(9)
C5 0.0309(11) 0.0218(10) 0.0271(10) -0.0025(9) 0.0033(8) -0.0009(8)
C6 0.0337(12) 0.0213(10) 0.0468(13) -0.0003(9) 0.0022(9) 0.0025(9)
C7 0.0233(12) 0.0233(12) 0.0897(19) 0.0029(10) 0.0055(11) 0.0015(12)
C8 0.0204(10) 0.0244(10) 0.0279(10) 0.0012(8) -0.0003(8) 0.0015(8)
C9 0.0274(11) 0.0352(12) 0.0370(12) -0.0076(9) 0.0009(9) 0.0043(9)
C10 0.0252(11) 0.0443(13) 0.0372(12) -0.0017(10) 0.0087(9) 0.0109(10)
C11 0.0322(11) 0.0337(12) 0.0253(10) 0.0084(9) 0.0074(9) 0.0064(9)
C12 0.0266(10) 0.0222(10) 0.0225(10) 0.0086(8) 0.0013(8) 0.0031(8)
C13 0.0343(12) 0.0337(12) 0.0301(11) -0.0085(9) 0.0020(9) -0.0052(9)
C14 0.0378(13) 0.0237(11) 0.0251(12) 0.0055(9) -0.0032(9) 0.0022(8)
C15 0.0249(11) 0.0276(11) 0.0318(11) -0.0096(9) -0.0008(8) 0.0027(9)
C16 0.0435(13) 0.0437(13) 0.0350(12) -0.0142(11) -0.0064(10) 0.0064(10)
C17 0.0678(18) 0.0502(15) 0.0305(12) -0.0259(14) -0.0011(11) 0.0027(11)
C18 0.0703(19) 0.0435(15) 0.0316(13) -0.0337(13) 0.0216(12) -0.0130(10)
C19 0.0427(13) 0.0276(11) 0.0402(13) -0.0154(10) 0.0192(10) -0.0101(10)
C20 0.0575(16) 0.0428(14) 0.0619(16) -0.0027(12) 0.0359(13) -0.0136(12)
C21 0.0218(11) 0.0277(11) 0.0364(12) -0.0026(9) 0.0035(9) 0.0061(9)

loop_
_atom_type_symbol
_atom_type_description
_atom_type_scat_dispersion_real
_atom_type_scat_dispersion_imag
_atom_type_scat_source
C C 0.0033 0.0016
;
International Tables for Crystallography
(1992, Vol. C, Tables 4.2.6.8 and 6.1.1.4)
;
H H 0.0000 0.0000
;
International Tables for Crystallography
(1992, Vol. C, Table 6.1.1.4)
;
Fe Fe 0.3463 0.8444
;
International Tables for Crystallography
(1992, Vol. C, Tables 4.2.6.8 and 6.1.1.4)
;
N N 0.0061 0.0033
;
International Tables for Crystallography
(1992, Vol. C, Tables 4.2.6.8 and 6.1.1.4)
;
O O 0.0106 0.0060
;
International Tables for Crystallography
(1992, Vol. C, Tables 4.2.6.8 and 6.1.1.4)
;

loop_
_geom_angle_atom_site_label_1
_geom_angle_atom_site_label_2
_geom_angle_atom_site_label_3
_geom_angle
_geom_angle_publ_flag
O1 Fe1 O2 97.61(7) yes
O1 Fe1 O3 168.78(6) yes
O1 Fe1 N1 79.77(6) yes
O1 Fe1 N2 85.90(6) yes
O1 Fe1 N3 98.21(6) yes
O2 Fe1 O3 88.43(6) yes
O2 Fe1 N1 86.79(6) yes
O2 Fe1 N2 79.32(6) yes
O2 Fe1 N3 163.07(6) yes
O3 Fe1 N1 110.13(6) yes
O3 Fe1 N2 85.94(6) yes
O3 Fe1 N3 77.02(6) yes
N1 Fe1 N2 158.55(6) yes
N1 Fe1 N3 90.11(6) yes
N2 Fe1 N3 107.80(6) yes
Fe1 O1 C7 119.42(13) yes
Fe1 O2 C14 119.49(12) yes
Fe1 O3 C21 122.30(12) yes
Fe1 N1 C1 109.92(13) yes
Fe1 N1 C5 130.46(13) yes
C1 N1 C5 119.14(17) yes
Fe1 N2 C8 130.51(12) yes
Fe1 N2 C12 109.67(12) yes
C8 N2 C12 119.39(16) yes
Fe1 N3 C15 109.86(12) yes
Fe1 N3 C19 132.00(13) yes
C15 N3 C19 117.94(17) yes
N1 C1 C2 122.76(19) yes
N1 C1 C7 115.40(18) yes
C2 C1 C7 121.84(19) yes
C1 C2 C3 118.5(2) yes
C2 C3 C4 119.0(2) yes
C3 C4 C5 120.53(19) yes
N1 C5 C4 119.99(18) yes
N1 C5 C6 118.53(17) yes
C4 C5 C6 121.48(18) yes
O1 C7 O4 124.8(2) yes
O1 C7 C1 114.68(18) yes
O4 C7 C1 120.5(2) yes
N2 C8 C9 120.34(17) yes
N2 C8 C13 118.28(17) yes
C9 C8 C13 121.38(17) yes
C8 C9 C10 120.24(18) yes
C9 C10 C11 118.96(19) yes
C10 C11 C12 118.70(18) yes
N2 C12 C11 122.20(17) yes
N2 C12 C14 115.31(17) yes
C11 C12 C14 122.45(17) yes
O2 C14 O5 125.09(19) yes
O2 C14 C12 114.62(16) yes
O5 C14 C12 120.28(19) yes
N3 C15 C16 123.75(18) yes
N3 C15 C21 116.01(16) yes
C16 C15 C21 120.21(18) yes
C15 C16 C17 118.8(2) yes
C16 C17 C18 118.3(2) yes
C17 C18 C19 121.7(3) yes
N3 C19 C18 119.5(2) yes
N3 C19 C20 119.88(19) yes
C18 C19 C20 120.6(3) yes
O3 C21 O6 124.82(19) yes
O3 C21 C15 114.28(16) yes
O6 C21 C15 120.89(18) yes
C1 C2 H2 120.6(3) no
C3 C2 H2 120.8(3) no
C2 C3 H3 120.4(3) no
C4 C3 H3 120.5(3) no
C3 C4 H4 119.9(3) no
C5 C4 H4 119.6(2) no
C5 C6 H6A 109.51(19) no
C5 C6 H6B 109.48(18) no
C5 C6 H6C 109.48(18) no
H6A C6 H6B 109.4(2) no
H6A C6 H6C 109.5(2) no
H6B C6 H6C 109.5(2) no
C8 C9 H9 119.9(2) no
C10 C9 H9 119.9(2) no
C9 C10 H10 120.5(2) no
C11 C10 H10 120.5(2) no
C10 C11 H11 120.6(2) no
C12 C11 H11 120.67(19) no
C8 C13 H13A 109.48(17) no
C8 C13 H13B 109.51(18) no
C8 C13 H13C 109.47(18) no
H13A C13 H13B 109.5(2) no
H13A C13 H13C 109.4(2) no
H13B C13 H13C 109.50(18) no
C15 C16 H16 120.6(3) no
C17 C16 H16 120.6(3) no
C16 C17 H17 120.9(3) no
C18 C17 H17 120.9(3) no
C17 C18 H18 119.3(3) no
C19 C18 H18 119.1(3) no
C19 C20 H20A 109.5(3) no
C19 C20 H20B 109.5(3) no
C19 C20 H20C 109.6(3) no
H20A C20 H20B 109.4(3) no
H20A C20 H20C 109.4(3) no
H20B C20 H20C 109.4(3) no

loop_
_geom_bond_atom_site_label_1
_geom_bond_atom_site_label_2
_geom_bond_distance
_geom_bond_publ_flag
Fe1 O1 1.9431(14) yes
Fe1 O2 1.9641(13) yes
Fe1 O3 1.9666(14) yes
Fe1 N1 2.1561(17) yes
Fe1 N2 2.1670(16) yes
Fe1 N3 2.2459(16) yes
O1 C7 1.302(3) yes
O2 C14 1.299(3) yes
O3 C21 1.296(3) yes
O4 C7 1.207(3) yes
O5 C14 1.209(3) yes
O6 C21 1.219(3) yes
N1 C1 1.351(3) yes
N1 C5 1.350(3) yes
N2 C8 1.342(3) yes
N2 C12 1.354(3) yes
N3 C15 1.350(3) yes
N3 C19 1.362(3) yes
C1 C2 1.374(3) yes
C1 C7 1.510(3) yes
C2 C3 1.382(4) yes
C3 C4 1.372(3) yes
C4 C5 1.394(3) yes
C5 C6 1.494(3) yes
C8 C9 1.391(3) yes
C8 C13 1.490(3) yes
C9 C10 1.375(3) yes
C10 C11 1.383(3) yes
C11 C12 1.374(3) yes
C12 C14 1.515(3) yes
C15 C16 1.374(3) yes
C15 C21 1.503(3) yes
C16 C17 1.378(4) yes
C17 C18 1.362(4) yes
C18 C19 1.404(4) yes
C19 C20 1.481(4) yes
C2 H2 0.949(3) no
C3 H3 0.951(3) no
C4 H4 0.949(2) no
C6 H6A 0.979(2) no
C6 H6B 0.980(2) no
C6 H6C 0.980(3) no
C9 H9 0.950(2) no
C10 H10 0.951(2) no
C11 H11 0.9494(19) no
C13 H13A 0.9798(19) no
C13 H13B 0.980(2) no
C13 H13C 0.980(2) no
C16 H16 0.950(3) no
C17 H17 0.950(3) no
C18 H18 0.949(3) no
C20 H20A 0.980(3) no
C20 H20B 0.980(3) no
C20 H20C 0.981(3) no

loop_
_geom_contact_atom_site_label_1
_geom_contact_atom_site_label_2
_geom_contact_distance
_geom_contact_publ_flag
_geom_contact_site_symmetry_2
Fe1 C6 3.490(2) no .
Fe1 C13 3.481(2) no .
O1 C8 3.521(3) no .
O1 C13 3.524(3) no .
O1 C19 3.577(3) no .
O1 C20 3.062(3) no .
O2 C1 3.432(3) no .
O2 C5 3.583(3) no .
O2 C7 3.497(3) no .
O3 C6 3.244(3) no .
O3 C12 3.258(3) no .
O3 C14 3.287(3) no .
O4 N1 3.522(3) no .
O4 C2 2.852(3) no .
O5 N2 3.524(2) no .
O5 C11 2.868(3) no .
O6 N3 3.534(3) no .
O6 C16 2.828(3) no .
N1 C3 2.766(3) no .
N2 C10 2.762(3) no .
N3 C13 3.356(3) no .
N3 C17 2.790(3) no .
C1 C4 2.704(3) no .
C2 C5 2.751(3) no .
C7 C20 3.247(4) no .
C8 C11 2.747(3) no .
C9 C12 2.710(3) no .
C15 C18 2.686(4) no .
C16 C19 2.752(3) no .
O1 C6 3.531(3) no 1_565
O2 C2 3.333(3) no 2_556
O2 C3 3.403(3) no 2_556
O2 C17 3.368(3) no 4_554
O3 C17 3.590(3) no 4_554
O4 O4 3.277(4) no 2_556
O4 C4 3.364(3) no 1_565
O4 C20 3.136(4) no 3_567
O5 C13 3.221(3) no 4_564
O5 C15 3.470(3) no 4_554
O5 C16 3.031(3) no 4_554
O5 C17 3.494(3) no 4_554
O5 C20 3.478(3) no 4_564
O6 C10 3.374(3) no 6_546
O6 C11 3.345(3) no 6_546
O6 C13 3.559(3) no 1_545
O6 C13 3.412(3) no 7_557
C1 C2 3.497(4) no 2_556
C2 O2 3.333(3) no 2_556
C2 C1 3.497(4) no 2_556
C2 C2 3.591(4) no 2_556
C3 O2 3.403(3) no 2_556
C4 O4 3.364(3) no 1_545
C6 O1 3.531(3) no 1_545
C9 C17 3.446(4) no 4_564
C10 O6 3.374(3) no 6_556
C10 C17 3.396(4) no 4_564
C11 O6 3.345(3) no 6_556
C11 C18 3.527(4) no 4_564
C12 C18 3.474(3) no 4_564
C13 O5 3.221(3) no 4_565
C13 O6 3.559(3) no 1_565
C13 O6 3.412(3) no 7_557
C14 C16 3.414(3) no 4_554
C14 C17 3.501(4) no 4_554
C15 O5 3.470(3) no 4_555
C16 O5 3.031(3) no 4_555
C16 C14 3.414(3) no 4_555
C17 O2 3.368(3) no 4_555
C17 O3 3.590(3) no 4_555
C17 O5 3.494(3) no 4_555
C17 C9 3.446(4) no 4_565
C17 C10 3.396(4) no 4_565
C17 C14 3.501(4) no 4_555
C18 C11 3.527(4) no 4_565
C18 C12 3.474(3) no 4_565
C20 O4 3.136(4) no 3_567
C20 O5 3.478(3) no 4_565
